data_4022862
loop_
_publ_author_name
'Hai-Bo Yang'
'De-Xian Wang'
'Qi-Qiang Wang'
'Mei-Xiang Wang'

_publ_section_title
;
 Efficient Functionalizations of Heteroatom-Bridged
 Calix[2]arene[2]triazines on the Larger Rim
;
_journal_name_full 'Journal of Organic Chemistry'
_journal_page_first 3757
_journal_page_last 3763
_journal_paper_doi 10.1021/jo070001a
_journal_volume 72
_journal_year 2007
_chemical_formula_sum 'C42 H32 N12 O4'
_chemical_formula_weight 768.80
_chemical_name_systematic
; 
 ? 
;
_space_group_IT_number 14
_symmetry_cell_setting monoclinic
_symmetry_space_group_name_Hall '-P 2ybc'
_symmetry_space_group_name_H-M 'P 1 21/c 1'
_atom_sites_solution_hydrogens geom
_atom_sites_solution_primary direct
_atom_sites_solution_secondary difmap
_audit_creation_method SHELXL-97
_cell_angle_alpha 90.00
_cell_angle_beta 90.1570(19)
_cell_angle_gamma 90.00
_cell_formula_units_Z 4
_cell_length_a 22.9892(7)
_cell_length_b 14.1850(7)
_cell_length_c 11.4255(11)
_cell_measurement_reflns_used 8476
_cell_measurement_temperature 293(2)
_cell_measurement_theta_max 27.48
_cell_measurement_theta_min 2.29
_cell_volume 3725.9(4)
_computing_cell_refinement 'RAPID AUTO (Rigaku,  2001)'
_computing_data_collection 'RAPID AUTO (Rigaku,  2001)'
_computing_data_reduction 'RAPID AUTO (Rigaku,  2001)'
_computing_molecular_graphics 'Bruker SHELXTL'
_computing_publication_material 'Bruker SHELXTL'
_computing_structure_refinement 'SHELXL-97 (Sheldrick, 1997)'
_computing_structure_solution 'SHELXS-97 (Sheldrick, 1990)'
_diffrn_ambient_temperature 293(2)
_diffrn_measured_fraction_theta_full 0.993
_diffrn_measured_fraction_theta_max 0.993
_diffrn_measurement_device_type 'Rigaku R-axis RAPID IP'
_diffrn_measurement_method Oscillation
_diffrn_radiation_monochromator graphite
_diffrn_radiation_source 'fine-focus sealed tube'
_diffrn_radiation_type MoK\a
_diffrn_radiation_wavelength 0.71073
_diffrn_reflns_av_R_equivalents 0.0000
_diffrn_reflns_av_sigmaI/netI 0.1406
_diffrn_reflns_limit_h_max 29
_diffrn_reflns_limit_h_min -29
_diffrn_reflns_limit_k_max 0
_diffrn_reflns_limit_k_min -18
_diffrn_reflns_limit_l_max 14
_diffrn_reflns_limit_l_min 0
_diffrn_reflns_number 8476
_diffrn_reflns_theta_full 27.48
_diffrn_reflns_theta_max 27.48
_diffrn_reflns_theta_min 2.29
_exptl_absorpt_coefficient_mu 0.093
_exptl_absorpt_correction_T_max 0.9971
_exptl_absorpt_correction_T_min 0.9347
_exptl_absorpt_correction_type empirical
_exptl_absorpt_process_details Abscor
_exptl_crystal_colour colorless
_exptl_crystal_density_diffrn 1.371
_exptl_crystal_density_method 'not measured'
_exptl_crystal_description prism
_exptl_crystal_F_000 1600
_exptl_crystal_size_max 0.73
_exptl_crystal_size_mid 0.38
_exptl_crystal_size_min 0.03
_refine_diff_density_max 0.347
_refine_diff_density_min -0.463
_refine_diff_density_rms 0.056
_refine_ls_extinction_method none
_refine_ls_goodness_of_fit_ref 0.750
_refine_ls_hydrogen_treatment mixed
_refine_ls_matrix_type full
_refine_ls_number_parameters 523
_refine_ls_number_reflns 8476
_refine_ls_number_restraints 0
_refine_ls_restrained_S_all 0.750
_refine_ls_R_factor_all 0.1596
_refine_ls_R_factor_gt 0.0606
_refine_ls_shift/su_max 0.000
_refine_ls_shift/su_mean 0.000
_refine_ls_structure_factor_coef Fsqd
_refine_ls_weighting_details 'calc w=1/[\s^2^(Fo^2^)+(0.1146P)^2^+0.0000P] where P=(Fo^2^+2Fc^2^)/3'
_refine_ls_weighting_scheme calc
_refine_ls_wR_factor_gt 0.1502
_refine_ls_wR_factor_ref 0.1905
_reflns_number_gt 3458
_reflns_number_total 8476
_reflns_threshold_expression >2sigma(I)
_cod_data_source_file jo070001asi20070105_024128.cif
_cod_data_source_block a
_cod_depositor_comments
;
The following automatic conversions were performed:
'_exptl_absorpt_correction_type' value 'Empirical' changed to 'empirical'
according to '/home/saulius/struct/CIF-dictionaries/cif_core.dic'
dictionary named 'cif_core.dic' version 2.4.1 from 2010-06-29.

Automatic conversion script
Id: cif_fix_enum 1527 2010-12-29 10:47:43Z saulius 
;
_cod_original_sg_symbol_H-M 'P 21/c'
_cod_database_code 4022862

loop_
_symmetry_equiv_pos_as_xyz
'x, y, z'
'-x, y+1/2, -z+1/2'
'-x, -y, -z'
'x, -y-1/2, z-1/2'

loop_
_atom_site_label
_atom_site_type_symbol
_atom_site_fract_x
_atom_site_fract_y
_atom_site_fract_z
_atom_site_U_iso_or_equiv
_atom_site_adp_type
_atom_site_occupancy
_atom_site_symmetry_multiplicity
_atom_site_calc_flag
_atom_site_refinement_flags
O1 O 0.21441(10) 0.60811(15) 0.25786(18) 0.0541(6) Uani 1 1 d .
O2 O 0.08213(8) 0.44554(16) 0.03343(17) 0.0462(5) Uani 1 1 d .
O3 O 0.21125(8) 0.46784(16) -0.29388(17) 0.0496(6) Uani 1 1 d .
O4 O 0.34027(9) 0.63770(16) -0.0713(2) 0.0570(6) Uani 1 1 d .
N1 N 0.16955(11) 0.48193(18) 0.3315(2) 0.0441(6) Uani 1 1 d .
N2 N 0.09909(10) 0.40038(17) 0.2157(2) 0.0397(6) Uani 1 1 d .
N3 N 0.15145(10) 0.53031(17) 0.1351(2) 0.0390(6) Uani 1 1 d .
N4 N 0.27118(10) 0.55489(17) -0.1747(2) 0.0394(6) Uani 1 1 d .
N5 N 0.30522(10) 0.44957(17) -0.3212(2) 0.0414(6) Uani 1 1 d .
N6 N 0.37296(10) 0.53593(18) -0.2035(2) 0.0448(6) Uani 1 1 d .
N7 N 0.12167(11) 0.35081(18) 0.4011(2) 0.0453(6) Uani 1 1 d .
N8 N 0.21849(15) 0.2310(2) 0.6086(3) 0.0732(9) Uani 1 1 d .
N9 N 0.01801(16) 0.3648(2) 0.5206(3) 0.0783(10) Uani 1 1 d .
N10 N 0.40349(10) 0.43021(18) -0.3455(2) 0.0456(6) Uani 1 1 d .
N11 N 0.37504(17) 0.4952(3) -0.5767(3) 0.0881(11) Uani 1 1 d .
N12 N 0.51981(13) 0.3116(2) -0.2853(3) 0.0631(8) Uani 1 1 d .
C1 C 0.17662(13) 0.5362(2) 0.2397(3) 0.0389(7) Uani 1 1 d .
C2 C 0.13022(13) 0.4123(2) 0.3147(2) 0.0378(7) Uani 1 1 d .
C3 C 0.11299(12) 0.4600(2) 0.1328(2) 0.0358(6) Uani 1 1 d .
C4 C 0.15201(12) 0.4667(2) -0.1211(2) 0.0382(7) Uani 1 1 d .
H4B H 0.1803 0.4338 -0.0794 0.046 Uiso 1 1 calc R
C5 C 0.09876(12) 0.4863(2) -0.0733(2) 0.0364(7) Uani 1 1 d .
C6 C 0.05655(13) 0.5365(2) -0.1324(3) 0.0456(8) Uani 1 1 d .
H6B H 0.0211 0.5502 -0.0974 0.055 Uiso 1 1 calc R
C7 C 0.06846(14) 0.5658(2) -0.2451(3) 0.0530(9) Uani 1 1 d .
H7A H 0.0404 0.5990 -0.2870 0.064 Uiso 1 1 calc R
C8 C 0.12076(14) 0.5467(2) -0.2957(3) 0.0481(8) Uani 1 1 d .
H8B H 0.1286 0.5667 -0.3715 0.058 Uiso 1 1 calc R
C9 C 0.16182(12) 0.4974(2) -0.2328(2) 0.0387(7) Uani 1 1 d .
C10 C 0.26524(12) 0.4920(2) -0.2599(2) 0.0375(7) Uani 1 1 d .
C11 C 0.35975(13) 0.4733(2) -0.2883(3) 0.0409(7) Uani 1 1 d .
C12 C 0.32687(13) 0.5729(2) -0.1537(3) 0.0408(7) Uani 1 1 d .
C13 C 0.27326(14) 0.6191(2) 0.0857(3) 0.0440(7) Uani 1 1 d .
H13A H 0.2838 0.5560 0.0932 0.053 Uiso 1 1 calc R
C14 C 0.29592(13) 0.6744(2) -0.0009(3) 0.0440(8) Uani 1 1 d .
C15 C 0.28058(16) 0.7671(2) -0.0142(3) 0.0570(9) Uani 1 1 d .
H15A H 0.2964 0.8031 -0.0742 0.068 Uiso 1 1 calc R
C16 C 0.24168(17) 0.8057(2) 0.0618(3) 0.0632(10) Uani 1 1 d .
H16A H 0.2305 0.8683 0.0526 0.076 Uiso 1 1 calc R
C17 C 0.21869(15) 0.7531(2) 0.1525(3) 0.0566(9) Uani 1 1 d .
H17A H 0.1933 0.7801 0.2060 0.068 Uiso 1 1 calc R
C18 C 0.23430(13) 0.6602(2) 0.1614(3) 0.0437(7) Uani 1 1 d .
C19 C 0.15688(15) 0.3525(2) 0.5066(3) 0.0494(8) Uani 1 1 d .
H19A H 0.1321 0.3410 0.5737 0.059 Uiso 1 1 calc R
H19B H 0.1738 0.4148 0.5156 0.059 Uiso 1 1 calc R
C20 C 0.20489(13) 0.2804(2) 0.5054(3) 0.0425(7) Uani 1 1 d .
C21 C 0.23377(13) 0.26887(19) 0.4073(2) 0.0348(6) Uani 1 1 d .
H21A H 0.2233 0.3017 0.3400 0.042 Uiso 1 1 calc R
C22 C 0.27738(17) 0.2104(3) 0.4067(3) 0.0611(10) Uani 1 1 d .
H22A H 0.2977 0.2029 0.3370 0.073 Uiso 1 1 calc R
C23 C 0.29547(16) 0.1587(3) 0.5027(4) 0.0616(10) Uani 1 1 d .
H23A H 0.3269 0.1176 0.4977 0.074 Uiso 1 1 calc R
C24 C 0.26571(16) 0.1697(2) 0.6051(3) 0.0584(9) Uani 1 1 d .
H24A H 0.2769 0.1366 0.6718 0.070 Uiso 1 1 calc R
C25 C 0.08011(15) 0.2732(2) 0.3906(3) 0.0514(8) Uani 1 1 d .
H25A H 0.0976 0.2167 0.4230 0.062 Uiso 1 1 calc R
H25B H 0.0727 0.2617 0.3082 0.062 Uiso 1 1 calc R
C26 C 0.02327(14) 0.2904(2) 0.4507(3) 0.0480(8) Uani 1 1 d .
C27 C -0.02083(16) 0.2280(2) 0.4333(3) 0.0598(10) Uani 1 1 d .
H27A H -0.0158 0.1767 0.3838 0.072 Uiso 1 1 calc R
C28 C -0.07189(18) 0.2414(3) 0.4884(4) 0.0809(13) Uani 1 1 d .
H28A H -0.1023 0.1990 0.4771 0.097 Uiso 1 1 calc R
C29 C -0.0791(2) 0.3169(4) 0.5608(4) 0.0855(13) Uani 1 1 d .
H29A H -0.1141 0.3270 0.5994 0.103 Uiso 1 1 calc R
C30 C -0.0337(2) 0.3768(3) 0.5749(4) 0.0936(15) Uani 1 1 d .
H30A H -0.0384 0.4286 0.6240 0.112 Uiso 1 1 calc R
C31 C 0.39272(14) 0.3623(2) -0.4376(3) 0.0484(8) Uani 1 1 d .
H31A H 0.3555 0.3321 -0.4233 0.058 Uiso 1 1 calc R
H31B H 0.4225 0.3140 -0.4341 0.058 Uiso 1 1 calc R
C32 C 0.39206(13) 0.4037(2) -0.5582(3) 0.0459(8) Uani 1 1 d .
C33 C 0.40823(14) 0.3476(2) -0.6466(3) 0.0515(8) Uani 1 1 d .
H33A H 0.4200 0.2858 -0.6327 0.062 Uiso 1 1 calc R
C34 C 0.40710(18) 0.3825(4) -0.7552(4) 0.0788(13) Uani 1 1 d .
H34A H 0.4182 0.3435 -0.8166 0.095 Uiso 1 1 calc R
C35 C 0.39058(17) 0.4717(4) -0.7800(4) 0.0747(12) Uani 1 1 d .
H35A H 0.3905 0.4936 -0.8567 0.090 Uiso 1 1 calc R
C36 C 0.37417(19) 0.5287(3) -0.6908(4) 0.0791(12) Uani 1 1 d .
H36A H 0.3623 0.5901 -0.7061 0.095 Uiso 1 1 calc R
C37 C 0.46428(13) 0.4537(2) -0.3198(3) 0.0496(8) Uani 1 1 d .
H37A H 0.4661 0.5164 -0.2859 0.059 Uiso 1 1 calc R
H37B H 0.4862 0.4546 -0.3922 0.059 Uiso 1 1 calc R
C38 C 0.49189(13) 0.3840(2) -0.2362(3) 0.0480(8) Uani 1 1 d .
C39 C 0.48928(16) 0.3957(3) -0.1173(3) 0.0663(10) Uani 1 1 d .
H39A H 0.4685 0.4459 -0.0858 0.080 Uiso 1 1 calc R
C40 C 0.5172(2) 0.3336(4) -0.0451(4) 0.0845(13) Uani 1 1 d .
H40A H 0.5161 0.3416 0.0357 0.101 Uiso 1 1 calc R
C41 C 0.5466(2) 0.2601(4) -0.0931(5) 0.0894(15) Uani 1 1 d .
H41A H 0.5663 0.2170 -0.0462 0.107 Uiso 1 1 calc R
C42 C 0.54637(19) 0.2511(3) -0.2105(5) 0.0846(14) Uani 1 1 d .
H42A H 0.5658 0.1998 -0.2424 0.102 Uiso 1 1 calc R

loop_
_atom_site_aniso_label
_atom_site_aniso_U_11
_atom_site_aniso_U_22
_atom_site_aniso_U_33
_atom_site_aniso_U_23
_atom_site_aniso_U_13
_atom_site_aniso_U_12
O1 0.0692(15) 0.0527(13) 0.0404(12) -0.0041(10) -0.0039(11) -0.0244(12)
O2 0.0356(11) 0.0667(14) 0.0363(11) 0.0075(10) -0.0032(9) -0.0116(10)
O3 0.0308(11) 0.0765(15) 0.0415(12) -0.0168(11) 0.0001(9) -0.0056(11)
O4 0.0358(12) 0.0666(15) 0.0686(15) -0.0300(13) 0.0082(11) -0.0113(11)
N1 0.0479(15) 0.0471(15) 0.0372(14) 0.0019(12) -0.0030(12) -0.0040(13)
N2 0.0385(14) 0.0437(14) 0.0370(14) 0.0029(12) -0.0009(11) -0.0016(11)
N3 0.0399(13) 0.0420(14) 0.0352(13) -0.0014(11) -0.0001(11) -0.0024(11)
N4 0.0319(13) 0.0459(14) 0.0404(14) -0.0084(12) 0.0017(10) -0.0029(11)
N5 0.0348(13) 0.0492(14) 0.0402(14) -0.0053(12) 0.0047(11) -0.0029(12)
N6 0.0334(13) 0.0521(15) 0.0489(15) -0.0075(13) 0.0040(12) -0.0018(12)
N7 0.0552(16) 0.0427(15) 0.0381(14) 0.0046(12) -0.0038(12) -0.0042(13)
N8 0.081(2) 0.069(2) 0.069(2) 0.0090(17) -0.0211(18) -0.0126(19)
N9 0.076(2) 0.074(2) 0.085(2) -0.015(2) 0.0050(19) -0.0035(19)
N10 0.0342(13) 0.0494(15) 0.0532(16) -0.0072(13) 0.0054(12) 0.0005(12)
N11 0.096(3) 0.077(2) 0.092(3) 0.006(2) 0.016(2) 0.016(2)
N12 0.0567(18) 0.0588(18) 0.074(2) -0.0080(16) -0.0053(16) 0.0120(16)
C1 0.0421(16) 0.0378(16) 0.0368(16) -0.0074(14) -0.0009(13) -0.0006(14)
C2 0.0387(16) 0.0402(16) 0.0346(16) 0.0011(13) 0.0033(13) 0.0037(14)
C3 0.0297(14) 0.0417(16) 0.0360(16) 0.0010(14) -0.0018(12) 0.0025(13)
C4 0.0324(15) 0.0427(16) 0.0396(16) 0.0004(14) -0.0077(12) 0.0037(13)
C5 0.0325(15) 0.0432(16) 0.0335(15) 0.0002(13) -0.0037(12) -0.0037(13)
C6 0.0341(16) 0.0528(19) 0.0498(19) 0.0027(16) -0.0029(14) 0.0075(15)
C7 0.0453(19) 0.057(2) 0.057(2) 0.0184(17) -0.0060(16) 0.0135(16)
C8 0.0458(18) 0.057(2) 0.0412(17) 0.0106(16) -0.0026(14) -0.0051(16)
C9 0.0296(15) 0.0479(17) 0.0385(16) -0.0037(14) -0.0024(13) -0.0070(13)
C10 0.0318(15) 0.0448(16) 0.0359(15) 0.0024(14) 0.0001(13) -0.0045(13)
C11 0.0352(16) 0.0429(17) 0.0446(17) -0.0005(14) 0.0068(13) -0.0037(14)
C12 0.0388(17) 0.0403(16) 0.0433(17) -0.0033(14) 0.0004(14) -0.0055(14)
C13 0.0450(18) 0.0341(15) 0.0528(19) -0.0050(15) -0.0064(15) 0.0015(14)
C14 0.0378(16) 0.0448(18) 0.0493(19) -0.0147(15) -0.0014(14) -0.0075(14)
C15 0.069(2) 0.0461(19) 0.056(2) -0.0006(17) 0.0092(18) -0.0096(18)
C16 0.078(3) 0.0383(18) 0.073(3) -0.0025(18) 0.016(2) 0.0036(18)
C17 0.057(2) 0.0455(19) 0.067(2) -0.0107(17) 0.0117(18) 0.0043(17)
C18 0.0438(18) 0.0430(17) 0.0443(18) -0.0063(15) -0.0039(14) -0.0114(15)
C19 0.064(2) 0.0524(19) 0.0314(16) 0.0061(15) -0.0022(15) 0.0073(17)
C20 0.0497(18) 0.0407(16) 0.0372(17) 0.0036(14) -0.0099(14) -0.0067(14)
C21 0.0467(17) 0.0365(15) 0.0212(14) 0.0024(12) 0.0031(12) 0.0050(14)
C22 0.065(2) 0.063(2) 0.055(2) -0.0094(19) 0.0071(19) -0.013(2)
C23 0.052(2) 0.052(2) 0.081(3) -0.010(2) -0.011(2) 0.0025(17)
C24 0.057(2) 0.051(2) 0.067(3) 0.0098(18) -0.0235(19) 0.0020(18)
C25 0.068(2) 0.0388(17) 0.0472(19) 0.0047(15) -0.0022(17) 0.0034(16)
C26 0.055(2) 0.0421(18) 0.0468(19) 0.0137(16) -0.0068(16) 0.0001(16)
C27 0.057(2) 0.0451(19) 0.077(3) 0.0087(18) -0.005(2) 0.0009(18)
C28 0.058(3) 0.063(3) 0.122(4) 0.023(3) -0.007(3) -0.004(2)
C29 0.063(3) 0.091(3) 0.103(4) 0.011(3) 0.016(3) 0.007(3)
C30 0.088(4) 0.098(4) 0.095(4) -0.022(3) 0.017(3) 0.005(3)
C31 0.0459(18) 0.0423(17) 0.057(2) -0.0090(16) 0.0086(15) 0.0021(15)
C32 0.0335(16) 0.0464(18) 0.058(2) -0.0051(16) 0.0024(15) -0.0017(14)
C33 0.0513(19) 0.0549(19) 0.048(2) -0.0172(17) 0.0059(16) 0.0094(16)
C34 0.064(3) 0.102(4) 0.071(3) -0.029(3) 0.006(2) 0.000(3)
C35 0.051(2) 0.112(4) 0.061(3) 0.004(3) -0.0052(19) -0.009(2)
C36 0.082(3) 0.079(3) 0.077(3) 0.019(3) 0.002(2) 0.008(2)
C37 0.0355(16) 0.0514(19) 0.062(2) -0.0034(17) 0.0085(15) -0.0002(15)
C38 0.0382(17) 0.0516(19) 0.054(2) -0.0086(16) 0.0011(15) -0.0034(15)
C39 0.057(2) 0.081(3) 0.061(2) -0.009(2) 0.0034(19) 0.001(2)
C40 0.076(3) 0.108(4) 0.069(3) 0.010(3) -0.011(2) -0.010(3)
C41 0.077(3) 0.086(3) 0.105(4) 0.027(3) -0.036(3) -0.008(3)
C42 0.072(3) 0.066(3) 0.116(4) -0.004(3) -0.023(3) 0.012(2)

loop_
_atom_type_symbol
_atom_type_description
_atom_type_scat_dispersion_real
_atom_type_scat_dispersion_imag
_atom_type_scat_source
C C 0.0033 0.0016 'International Tables Vol C Tables 4.2.6.8 and 6.1.1.4'
H H 0.0000 0.0000 'International Tables Vol C Tables 4.2.6.8 and 6.1.1.4'
N N 0.0061 0.0033 'International Tables Vol C Tables 4.2.6.8 and 6.1.1.4'
O O 0.0106 0.0060 'International Tables Vol C Tables 4.2.6.8 and 6.1.1.4'

loop_
_geom_angle_atom_site_label_1
_geom_angle_atom_site_label_2
_geom_angle_atom_site_label_3
_geom_angle
C1 O1 C18 119.1(2)
C3 O2 C5 121.5(2)
C10 O3 C9 122.0(2)
C12 O4 C14 119.2(2)
C1 N1 C2 113.6(2)
C3 N2 C2 113.3(2)
C1 N3 C3 110.6(2)
C12 N4 C10 111.0(2)
C10 N5 C11 113.0(2)
C12 N6 C11 113.2(2)
C2 N7 C19 121.5(3)
C2 N7 C25 122.0(3)
C19 N7 C25 116.4(3)
C20 N8 C24 117.3(3)
C26 N9 C30 117.2(4)
C11 N10 C31 121.9(3)
C11 N10 C37 120.8(3)
C31 N10 C37 117.3(2)
C32 N11 C36 118.1(4)
C38 N12 C42 116.0(3)
N1 C1 N3 128.9(3)
N1 C1 O1 113.6(2)
N3 C1 O1 117.5(3)
N7 C2 N2 117.4(3)
N7 C2 N1 118.2(3)
N2 C2 N1 124.4(3)
N2 C3 N3 129.2(3)
N2 C3 O2 112.3(2)
N3 C3 O2 118.5(2)
C5 C4 C9 117.2(3)
C4 C5 C6 122.5(3)
C4 C5 O2 120.6(3)
C6 C5 O2 116.4(3)
C5 C6 C7 118.1(3)
C8 C7 C6 120.9(3)
C7 C8 C9 119.0(3)
C4 C9 C8 122.3(3)
C4 C9 O3 120.4(3)
C8 C9 O3 116.7(3)
N5 C10 N4 129.3(3)
N5 C10 O3 112.3(3)
N4 C10 O3 118.4(3)
N10 C11 N5 116.4(3)
N10 C11 N6 118.7(3)
N5 C11 N6 124.8(3)
N6 C12 N4 128.6(3)
N6 C12 O4 113.0(3)
N4 C12 O4 118.4(3)
C14 C13 C18 117.4(3)
C13 C14 C15 122.2(3)
C13 C14 O4 118.7(3)
C15 C14 O4 118.7(3)
C16 C15 C14 119.0(3)
C15 C16 C17 120.9(3)
C18 C17 C16 118.3(3)
C17 C18 C13 122.1(3)
C17 C18 O1 118.6(3)
C13 C18 O1 118.9(3)
N7 C19 C20 112.8(3)
C21 C20 N8 122.8(3)
C21 C20 C19 117.7(3)
N8 C20 C19 119.5(3)
C22 C21 C20 118.4(3)
C21 C22 C23 124.3(3)
C24 C23 C22 118.0(3)
C23 C24 N8 119.2(3)
N7 C25 C26 114.2(3)
N9 C26 C27 122.4(4)
N9 C26 C25 119.0(3)
C27 C26 C25 118.6(3)
C28 C27 C26 119.4(4)
C27 C28 C29 120.0(4)
C28 C29 C30 118.1(4)
C29 C30 N9 122.9(4)
N10 C31 C32 114.1(3)
C33 C32 N11 121.7(3)
C33 C32 C31 117.3(3)
N11 C32 C31 121.0(3)
C32 C33 C34 118.4(4)
C35 C34 C33 123.1(4)
C34 C35 C36 118.7(4)
C35 C36 N11 120.0(4)
N10 C37 C38 112.1(3)
N12 C38 C39 122.1(3)
N12 C38 C37 116.0(3)
C39 C38 C37 121.8(3)
C40 C39 C38 119.9(4)
C41 C40 C39 119.0(4)
C42 C41 C40 118.3(4)
C41 C42 N12 124.7(4)

loop_
_geom_bond_atom_site_label_1
_geom_bond_atom_site_label_2
_geom_bond_distance
O1 C1 1.356(3)
O1 C18 1.404(4)
O2 C3 1.353(3)
O2 C5 1.403(3)
O3 C10 1.344(3)
O3 C9 1.399(3)
O4 C12 1.351(3)
O4 C14 1.401(4)
N1 C1 1.311(4)
N1 C2 1.352(4)
N2 C3 1.310(4)
N2 C2 1.347(4)
N3 C1 1.329(4)
N3 C3 1.333(4)
N4 C12 1.327(4)
N4 C10 1.328(4)
N5 C10 1.304(4)
N5 C11 1.350(4)
N6 C12 1.313(4)
N6 C11 1.348(4)
N7 C2 1.333(4)
N7 C19 1.451(4)
N7 C25 1.462(4)
N8 C20 1.407(4)
N8 C24 1.392(5)
N9 C26 1.329(4)
N9 C30 1.354(6)
N10 C11 1.348(4)
N10 C31 1.447(4)
N10 C37 1.466(4)
N11 C32 1.372(5)
N11 C36 1.387(5)
N12 C38 1.336(4)
N12 C42 1.355(5)
C4 C5 1.371(4)
C4 C9 1.368(4)
C5 C6 1.379(4)
C6 C7 1.381(4)
C7 C8 1.363(4)
C8 C9 1.375(4)
C13 C14 1.368(4)
C13 C18 1.376(4)
C14 C15 1.369(5)
C15 C16 1.363(5)
C16 C17 1.383(5)
C17 C18 1.370(4)
C19 C20 1.505(4)
C20 C21 1.315(4)
C21 C22 1.301(4)
C22 C23 1.383(5)
C23 C24 1.366(5)
C25 C26 1.498(5)
C26 C27 1.360(5)
C27 C28 1.347(5)
C28 C29 1.364(6)
C29 C30 1.354(6)
C31 C32 1.497(4)
C32 C33 1.340(4)
C33 C34 1.336(5)
C34 C35 1.351(6)
C35 C36 1.354(6)
C37 C38 1.513(5)
C38 C39 1.370(5)
C39 C40 1.366(6)
C40 C41 1.360(7)
C41 C42 1.347(6)

loop_
_cod_related_entry_id
_cod_related_entry_database
_cod_related_entry_code
1 ChemSpider 17596765
